data_2022179
loop_
_publ_author_name
'Fang, Zong-Bin'
'Zhang, Bin'
'Yang, Qi-Zheng'
'Zheng, Wenxu'
'Hu, Xiao-Lin'
'Huang, Xi-He'
'Huang, Chang-Cang'
'Zhuang, Nai-Feng'
'Wu, Shu-Ting'

_publ_section_title
;
 Solvent-assisted planar structure of a stilbene-based salicylhydrazone
 compound: crystal structure, solvent- and aggregation-induced emission,
 and switchable luminescence colouration
;
_journal_coeditor_code JX3056
_journal_issue 8
_journal_name_full 'Acta Crystallographica Section C'
_journal_page_first
;
;
_journal_paper_doi 10.1107/S2053229620008037
_journal_volume 76
_journal_year 2020
_chemical_formula_iupac 'C30 H24 N4 O4, 2C2 H6 O S'
_chemical_formula_moiety 'C30 H24 N4 O4, 2(C2 H6 O S)'
_chemical_formula_sum 'C34 H36 N4 O6 S2'
_chemical_formula_weight 660.79
_chemical_name_systematic
'(<i>E</i>)-4,4'-(Ethene-1,2-diyl)bis[(<i>N</i>'<i>E</i>)-<i>N</i>'-(2-hydroxybenzylidene)benzohydrazide] dimethyl sulfoxide disolvate'
_space_group_crystal_system monoclinic
_space_group_IT_number 14
_space_group_name_Hall '-P 2ybc'
_space_group_name_H-M_alt 'P 1 21/c 1'
_atom_sites_solution_hydrogens geom
_atom_sites_solution_primary direct
_audit_creation_method SHELXL-2014
_cell_angle_alpha 90
_cell_angle_beta 92.409(5)
_cell_angle_gamma 90
_cell_formula_units_Z 2
_cell_length_a 4.7581(6)
_cell_length_b 18.599(2)
_cell_length_c 18.266(2)
_cell_measurement_reflns_used 2855
_cell_measurement_temperature 150(2)
_cell_measurement_theta_max 24.817
_cell_measurement_theta_min 2.232
_cell_volume 1615.0(3)
_computing_cell_refinement
;
APEX2 (Bruker, 2012)
;
_computing_data_collection
;
SAINT (Bruker, 2012)
;
_computing_data_reduction
;
SAINT (Bruker, 2012)
;
_computing_molecular_graphics
;
OLEX2 (Dolomanov <i>et al.</i>,  2009)
;
_computing_publication_material
;
OLEX2 (Dolomanov <i>et al.</i>,  2009)
;
_computing_structure_refinement
;
SHELXL2014 (Sheldrick, 2015)
;
_computing_structure_solution
;
olex2.solve (Bourhis <i>et al.</i>,  2015)
;
_diffrn_ambient_temperature 150(2)
_diffrn_measured_fraction_theta_full 0.967
_diffrn_measured_fraction_theta_max 0.984
_diffrn_measurement_device_type 'Bruker D8 VENTURE PHOTON II'
_diffrn_measurement_method 'omega and phi scans'
_diffrn_radiation_type MoK\a
_diffrn_radiation_wavelength 0.71073
_diffrn_reflns_av_R_equivalents 0.0825
_diffrn_reflns_av_unetI/netI 0.0665
_diffrn_reflns_limit_h_max 5
_diffrn_reflns_limit_h_min -5
_diffrn_reflns_limit_k_max 21
_diffrn_reflns_limit_k_min -22
_diffrn_reflns_limit_l_max 21
_diffrn_reflns_limit_l_min -21
_diffrn_reflns_number 17483
_diffrn_reflns_theta_full 25.242
_diffrn_reflns_theta_max 25.050
_diffrn_reflns_theta_min 2.190
_diffrn_source 'Ius 3.0'
_exptl_absorpt_coefficient_mu 0.217
_exptl_absorpt_correction_T_max 0.7452
_exptl_absorpt_correction_T_min 0.5890
_exptl_absorpt_correction_type multi-scan
_exptl_absorpt_process_details
;
(SADABS; Bruker, 2012)
;
_exptl_crystal_colour yellow
_exptl_crystal_density_diffrn 1.359
_exptl_crystal_density_method 'not measured'
_exptl_crystal_description 'long plate'
_exptl_crystal_F_000 696
_exptl_crystal_size_max 1.000
_exptl_crystal_size_mid 0.800
_exptl_crystal_size_min 0.010
_refine_diff_density_max 0.258
_refine_diff_density_min -0.337
_refine_ls_extinction_method none
_refine_ls_goodness_of_fit_ref 1.071
_refine_ls_hydrogen_treatment constr
_refine_ls_matrix_type full
_refine_ls_number_parameters 208
_refine_ls_number_reflns 2816
_refine_ls_number_restraints 0
_refine_ls_restrained_S_all 1.071
_refine_ls_R_factor_all 0.1112
_refine_ls_R_factor_gt 0.0512
_refine_ls_shift/su_max 0.000
_refine_ls_shift/su_mean 0.000
_refine_ls_structure_factor_coef Fsqd
_refine_ls_weighting_details 'w=1/[\s^2^(Fo^2^)+(0.0581P)^2^+1.0113P] where P=(Fo^2^+2Fc^2^)/3'
_refine_ls_weighting_scheme calc
_refine_ls_wR_factor_gt 0.1142
_refine_ls_wR_factor_ref 0.1507
_reflns_number_gt 1714
_reflns_number_total 2816
_reflns_threshold_expression 'I > 2\s(I)'
_cod_data_source_file jx3056sup1.cif
_cod_data_source_block I
_cod_original_sg_symbol_H-M 'P 21/c'
_cod_database_code 2022179
_shelx_space_group_comment
;
The symmetry employed for this shelxl refinement is uniquely defined
by the following loop, which should always be used as a source of
symmetry information in preference to the above space-group names.
They are only intended as comments.
;
_shelx_estimated_absorpt_t_min 0.812
_shelx_estimated_absorpt_t_max 0.998
_shelxl_version_number 201.4

loop_
_space_group_symop_operation_xyz
'x, y, z'
'-x, y+1/2, -z+1/2'
'-x, -y, -z'
'x, -y-1/2, z-1/2'

loop_
_atom_site_type_symbol
_atom_site_label
_atom_site_fract_x
_atom_site_fract_y
_atom_site_fract_z
_atom_site_U_iso_or_equiv
_atom_site_adp_type
_atom_site_calc_flag
_atom_site_occupancy
_atom_site_disorder_assembly
_atom_site_disorder_group
O O1 -0.9364(5) 0.75111(11) 1.34452(12) 0.0461(7) Uani d 1 . .
H H1A -0.8278 0.7723 1.3165 0.055 Uiso calc 1 . .
O O2 -0.4093(5) 0.78393(11) 1.19027(12) 0.0414(6) Uani d 1 . .
N N1 -0.6492(5) 0.85910(13) 1.29516(13) 0.0324(7) Uani d 1 . .
N N2 -0.4542(5) 0.88889(13) 1.25063(13) 0.0319(7) Uani d 1 . .
H H2A -0.4016 0.9340 1.2563 0.038 Uiso calc 1 . .
C C1 -1.0492(7) 0.79944(17) 1.39020(17) 0.0355(8) Uani d 1 . .
C C2 -0.9720(7) 0.87243(17) 1.38986(16) 0.0319(8) Uani d 1 . .
C C3 -1.0979(7) 0.91854(18) 1.43910(18) 0.0393(9) Uani d 1 . .
H H3A -1.0481 0.9680 1.4396 0.047 Uiso calc 1 . .
C C4 -1.2923(8) 0.8942(2) 1.48696(18) 0.0445(9) Uani d 1 . .
H H4A -1.3759 0.9264 1.5200 0.053 Uiso calc 1 . .
C C5 -1.3645(7) 0.8220(2) 1.48630(18) 0.0450(9) Uani d 1 . .
H H5A -1.4978 0.8048 1.5194 0.054 Uiso calc 1 . .
C C6 -1.2460(7) 0.77524(19) 1.43849(18) 0.0418(9) Uani d 1 . .
H H6A -1.2989 0.7260 1.4384 0.050 Uiso calc 1 . .
C C7 -0.7644(7) 0.90022(17) 1.34077(17) 0.0331(8) Uani d 1 . .
H H7A -0.7145 0.9497 1.3428 0.040 Uiso calc 1 . .
C C8 -0.3444(7) 0.84730(17) 1.19759(16) 0.0311(8) Uani d 1 . .
C C9 -0.1424(7) 0.88249(15) 1.14859(16) 0.0291(7) Uani d 1 . .
C C10 -0.0511(7) 0.84209(17) 1.09033(17) 0.0345(8) Uani d 1 . .
H H10A -0.1177 0.7943 1.0836 0.041 Uiso calc 1 . .
C C11 0.1340(7) 0.87015(17) 1.04216(18) 0.0368(8) Uani d 1 . .
H H11A 0.1927 0.8414 1.0026 0.044 Uiso calc 1 . .
C C12 0.2373(7) 0.94003(17) 1.05023(17) 0.0330(8) Uani d 1 . .
C C13 0.1402(7) 0.98025(17) 1.10800(18) 0.0372(8) Uani d 1 . .
H H13A 0.2028 1.0285 1.1140 0.045 Uiso calc 1 . .
C C14 -0.0444(7) 0.95246(16) 1.15692(17) 0.0335(8) Uani d 1 . .
H H14A -0.1045 0.9812 1.1963 0.040 Uiso calc 1 . .
C C15 0.4376(7) 0.96784(16) 0.99881(18) 0.0356(8) Uani d 1 . .
H H15A 0.4839 0.9370 0.9596 0.043 Uiso calc 1 . .
S S1S 0.4159(2) 0.89954(5) 0.68655(5) 0.0424(3) Uani d 1 . .
O O1S 0.2730(6) 0.97004(11) 0.69869(14) 0.0601(8) Uani d 1 . .
C C1S 0.1520(8) 0.83818(19) 0.6599(3) 0.0644(12) Uani d 1 . .
H H1SA 0.2365 0.7910 0.6513 0.097 Uiso calc 1 . .
H H1SB 0.0549 0.8550 0.6147 0.097 Uiso calc 1 . .
H H1SC 0.0169 0.8342 0.6988 0.097 Uiso calc 1 . .
C C2S 0.5060(10) 0.86450(19) 0.7747(2) 0.0629(12) Uani d 1 . .
H H2SA 0.6007 0.8181 0.7697 0.094 Uiso calc 1 . .
H H2SB 0.3349 0.8580 0.8020 0.094 Uiso calc 1 . .
H H2SC 0.6322 0.8981 0.8012 0.094 Uiso calc 1 . .

loop_
_atom_site_aniso_label
_atom_site_aniso_U_11
_atom_site_aniso_U_22
_atom_site_aniso_U_33
_atom_site_aniso_U_12
_atom_site_aniso_U_13
_atom_site_aniso_U_23
O1 0.0506(17) 0.0377(13) 0.0511(15) -0.0097(12) 0.0157(12) 0.0001(11)
O2 0.0503(16) 0.0269(12) 0.0479(14) -0.0120(11) 0.0122(12) 0.0016(10)
N1 0.0316(17) 0.0354(15) 0.0304(15) -0.0016(13) 0.0030(12) 0.0060(12)
N2 0.0330(16) 0.0280(14) 0.0351(15) -0.0060(12) 0.0071(12) 0.0065(12)
C1 0.035(2) 0.0375(19) 0.0337(19) 0.0007(17) -0.0003(16) 0.0044(15)
C2 0.0253(19) 0.0382(19) 0.0320(18) -0.0021(16) 0.0005(14) 0.0049(15)
C3 0.040(2) 0.040(2) 0.038(2) 0.0034(17) 0.0042(17) 0.0038(16)
C4 0.044(2) 0.055(2) 0.034(2) 0.0067(19) 0.0075(17) 0.0056(17)
C5 0.035(2) 0.063(3) 0.037(2) -0.0031(19) 0.0072(16) 0.0136(18)
C6 0.041(2) 0.044(2) 0.041(2) -0.0081(18) 0.0032(18) 0.0110(17)
C7 0.034(2) 0.0305(17) 0.0342(18) -0.0021(16) -0.0004(15) 0.0063(15)
C8 0.031(2) 0.0306(18) 0.0311(18) -0.0022(15) -0.0008(15) 0.0062(14)
C9 0.0272(19) 0.0265(17) 0.0332(18) 0.0003(14) -0.0023(14) 0.0066(14)
C10 0.034(2) 0.0269(17) 0.043(2) -0.0015(15) 0.0061(16) 0.0042(15)
C11 0.040(2) 0.0313(18) 0.040(2) 0.0010(16) 0.0088(16) 0.0009(15)
C12 0.0273(19) 0.039(2) 0.0329(18) -0.0003(16) 0.0020(15) 0.0073(15)
C13 0.039(2) 0.0323(18) 0.040(2) -0.0131(16) 0.0024(16) 0.0050(15)
C14 0.038(2) 0.0293(17) 0.0336(18) -0.0030(16) 0.0036(15) -0.0016(14)
C15 0.031(2) 0.0400(19) 0.0354(19) -0.0002(16) 0.0004(15) 0.0037(16)
S1S 0.0467(6) 0.0376(5) 0.0437(6) -0.0029(4) 0.0110(4) -0.0022(4)
O1S 0.095(2) 0.0223(12) 0.0630(17) 0.0027(13) 0.0075(15) -0.0006(11)
C1S 0.050(3) 0.036(2) 0.105(3) 0.005(2) -0.024(2) -0.010(2)
C2S 0.095(4) 0.040(2) 0.054(3) 0.008(2) -0.001(2) -0.0064(18)

loop_
_atom_type_symbol
_atom_type_description
_atom_type_scat_dispersion_real
_atom_type_scat_dispersion_imag
_atom_type_scat_source
C C 0.0033 0.0016 'International Tables Vol C Tables 4.2.6.8 and 6.1.1.4'
H H 0.0000 0.0000 'International Tables Vol C Tables 4.2.6.8 and 6.1.1.4'
N N 0.0061 0.0033 'International Tables Vol C Tables 4.2.6.8 and 6.1.1.4'
O O 0.0106 0.0060 'International Tables Vol C Tables 4.2.6.8 and 6.1.1.4'
S S 0.1246 0.1234 'International Tables Vol C Tables 4.2.6.8 and 6.1.1.4'

loop_
_geom_angle_atom_site_label_1
_geom_angle_atom_site_label_2
_geom_angle_atom_site_label_3
_geom_angle_site_symmetry_1
_geom_angle_site_symmetry_3
_geom_angle
_geom_angle_publ_flag
C1 O1 H1A . . 109.5 ?
C7 N1 N2 . . 117.7(3) ?
C8 N2 N1 . . 118.7(2) ?
C8 N2 H2A . . 120.6 ?
N1 N2 H2A . . 120.6 ?
O1 C1 C6 . . 118.2(3) ?
O1 C1 C2 . . 121.9(3) ?
C6 C1 C2 . . 119.9(3) ?
C3 C2 C1 . . 118.1(3) ?
C3 C2 C7 . . 120.0(3) ?
C1 C2 C7 . . 121.9(3) ?
C4 C3 C2 . . 121.7(3) ?
C4 C3 H3A . . 119.2 ?
C2 C3 H3A . . 119.2 ?
C3 C4 C5 . . 119.1(3) ?
C3 C4 H4A . . 120.4 ?
C5 C4 H4A . . 120.4 ?
C6 C5 C4 . . 120.8(3) ?
C6 C5 H5A . . 119.6 ?
C4 C5 H5A . . 119.6 ?
C5 C6 C1 . . 120.4(3) ?
C5 C6 H6A . . 119.8 ?
C1 C6 H6A . . 119.8 ?
N1 C7 C2 . . 120.8(3) ?
N1 C7 H7A . . 119.6 ?
C2 C7 H7A . . 119.6 ?
O2 C8 N2 . . 121.5(3) ?
O2 C8 C9 . . 121.5(3) ?
N2 C8 C9 . . 117.0(3) ?
C10 C9 C14 . . 118.5(3) ?
C10 C9 C8 . . 116.9(3) ?
C14 C9 C8 . . 124.6(3) ?
C11 C10 C9 . . 121.0(3) ?
C11 C10 H10A . . 119.5 ?
C9 C10 H10A . . 119.5 ?
C10 C11 C12 . . 121.3(3) ?
C10 C11 H11A . . 119.4 ?
C12 C11 H11A . . 119.4 ?
C13 C12 C11 . . 117.1(3) ?
C13 C12 C15 . . 123.0(3) ?
C11 C12 C15 . . 119.9(3) ?
C14 C13 C12 . . 122.1(3) ?
C14 C13 H13A . . 118.9 ?
C12 C13 H13A . . 118.9 ?
C13 C14 C9 . . 120.0(3) ?
C13 C14 H14A . . 120.0 ?
C9 C14 H14A . . 120.0 ?
C15 C15 C12 3_677 . 126.7(4) ?
C15 C15 H15A 3_677 . 116.7 ?
C12 C15 H15A . . 116.7 ?
O1S S1S C1S . . 106.69(18) ?
O1S S1S C2S . . 106.33(16) ?
C1S S1S C2S . . 99.0(2) ?
S1S C1S H1SA . . 109.5 ?
S1S C1S H1SB . . 109.5 ?
H1SA C1S H1SB . . 109.5 ?
S1S C1S H1SC . . 109.5 ?
H1SA C1S H1SC . . 109.5 ?
H1SB C1S H1SC . . 109.5 ?
S1S C2S H2SA . . 109.5 ?
S1S C2S H2SB . . 109.5 ?
H2SA C2S H2SB . . 109.5 ?
S1S C2S H2SC . . 109.5 ?
H2SA C2S H2SC . . 109.5 ?
H2SB C2S H2SC . . 109.5 ?

loop_
_geom_bond_atom_site_label_1
_geom_bond_atom_site_label_2
_geom_bond_site_symmetry_2
_geom_bond_distance
_geom_bond_publ_flag
O1 C1 . 1.353(4) ?
O1 H1A . 0.8400 ?
O2 C8 . 1.224(4) ?
N1 C7 . 1.272(4) ?
N1 N2 . 1.376(3) ?
N2 C8 . 1.361(4) ?
N2 H2A . 0.8800 ?
C1 C6 . 1.388(4) ?
C1 C2 . 1.407(4) ?
C2 C3 . 1.396(4) ?
C2 C7 . 1.456(4) ?
C3 C4 . 1.376(5) ?
C3 H3A . 0.9500 ?
C4 C5 . 1.385(5) ?
C4 H4A . 0.9500 ?
C5 C6 . 1.371(5) ?
C5 H5A . 0.9500 ?
C6 H6A . 0.9500 ?
C7 H7A . 0.9500 ?
C8 C9 . 1.492(4) ?
C9 C10 . 1.387(4) ?
C9 C14 . 1.389(4) ?
C10 C11 . 1.374(4) ?
C10 H10A . 0.9500 ?
C11 C12 . 1.395(4) ?
C11 H11A . 0.9500 ?
C12 C13 . 1.389(4) ?
C12 C15 . 1.461(4) ?
C13 C14 . 1.379(4) ?
C13 H13A . 0.9500 ?
C14 H14A . 0.9500 ?
C15 C15 3_677 1.336(6) ?
C15 H15A . 0.9500 ?
S1S O1S . 1.498(2) ?
S1S C1S . 1.750(4) ?
S1S C2S . 1.773(4) ?
C1S H1SA . 0.9800 ?
C1S H1SB . 0.9800 ?
C1S H1SC . 0.9800 ?
C2S H2SA . 0.9800 ?
C2S H2SB . 0.9800 ?
C2S H2SC . 0.9800 ?

loop_
_geom_hbond_atom_site_label_D
_geom_hbond_atom_site_label_H
_geom_hbond_atom_site_label_A
_geom_hbond_site_symmetry_A
_geom_hbond_distance_DH
_geom_hbond_distance_HA
_geom_hbond_distance_DA
_geom_hbond_angle_DHA
O1 H1A N1 . 0.84 1.87 2.611(3) 145.8
N2 H2A O1S 3_577 0.88 2.05 2.901(3) 163.1
C14 H14A O1S 3_577 0.95 2.30 3.234(4) 169.0
C7 H7A O1S 3_577 0.95 2.71 3.457(4) 135.8
C1S H1SA O2 4_675 0.98 2.28 3.118(4) 143.2
C2S H2SA O2 4_675 0.98 2.39 3.196(4) 139.4
C1S H1SC S1S 1_455 0.98 3.11 3.735(4) 123.2
